data_4068983
loop_
_publ_author_name
'Izod, Keith'
'Wills, Corinne'
'Clegg, William'
'Harrington, Ross W.'

_publ_section_title
;
 Seven-Membered Cyclic Dialkylstannylene and -Plumbylene Compounds
 Stabilized by Agostic-type B&#x2212;H&#x00B7;&#x00B7;&#x00B7;E
 Interactions [E = Sn, Pb]
;
_journal_issue 7
_journal_name_full Organometallics
_journal_page_first 2211
_journal_paper_doi 10.1021/om801189h
_journal_volume 28
_journal_year 2009
_chemical_formula_moiety 'C18 H52 B2 P2 Si4 Sn, C4 H10 O'
_chemical_formula_sum 'C22 H62 B2 O P2 Si4 Sn'
_chemical_formula_weight 657.33
_chemical_name_systematic
;
 ?
;
_space_group_IT_number 73
_symmetry_cell_setting orthorhombic
_symmetry_space_group_name_Hall '-I 2b 2c'
_symmetry_space_group_name_H-M 'I b c a'
_atom_sites_solution_hydrogens difmap
_atom_sites_solution_primary direct
_atom_sites_solution_secondary difmap
_audit_creation_method SHELXL-97
_cell_angle_alpha 90.00
_cell_angle_beta 90.00
_cell_angle_gamma 90.00
_cell_formula_units_Z 8
_cell_length_a 16.220(4)
_cell_length_b 20.048(7)
_cell_length_c 21.707(6)
_cell_measurement_reflns_used 290
_cell_measurement_temperature 150(2)
_cell_measurement_theta_max 27.5
_cell_measurement_theta_min 2.50
_cell_volume 7059(4)
_computing_cell_refinement EvalCCD
_computing_data_collection 'Nonius COLLECT'
_computing_data_reduction EvalCCD
_computing_molecular_graphics 'Bruker SHELXTL'
_computing_publication_material 'Bruker SHELXTL and local programs'
_computing_structure_refinement 'Bruker SHELXTL'
_computing_structure_solution SIR2002
_diffrn_ambient_temperature 150(2)
_diffrn_measured_fraction_theta_full 0.994
_diffrn_measured_fraction_theta_max 0.991
_diffrn_measurement_device_type 'Nonius KappaCCD diffractometer'
_diffrn_measurement_method '\f and \w scans'
_diffrn_radiation_monochromator graphite
_diffrn_radiation_source 'sealed tube'
_diffrn_radiation_type MoK\a
_diffrn_radiation_wavelength 0.71073
_diffrn_reflns_av_R_equivalents 0.0655
_diffrn_reflns_av_sigmaI/netI 0.0646
_diffrn_reflns_limit_h_max 20
_diffrn_reflns_limit_h_min -20
_diffrn_reflns_limit_k_max 26
_diffrn_reflns_limit_k_min -26
_diffrn_reflns_limit_l_max 28
_diffrn_reflns_limit_l_min -23
_diffrn_reflns_number 23985
_diffrn_reflns_theta_full 26.00
_diffrn_reflns_theta_max 27.52
_diffrn_reflns_theta_min 3.91
_diffrn_standards_number 0
_exptl_absorpt_coefficient_mu 0.964
_exptl_absorpt_correction_T_max 0.981
_exptl_absorpt_correction_T_min 0.809
_exptl_absorpt_correction_type multi-scan
_exptl_absorpt_process_details SADABS
_exptl_crystal_colour yellow
_exptl_crystal_density_diffrn 1.237
_exptl_crystal_density_method 'not measured'
_exptl_crystal_description lath
_exptl_crystal_F_000 2784
_exptl_crystal_size_max 0.23
_exptl_crystal_size_mid 0.08
_exptl_crystal_size_min 0.02
_refine_diff_density_max 0.761
_refine_diff_density_min -0.652
_refine_diff_density_rms 0.103
_refine_ls_extinction_method none
_refine_ls_goodness_of_fit_ref 1.029
_refine_ls_hydrogen_treatment mixed
_refine_ls_matrix_type full
_refine_ls_number_parameters 142
_refine_ls_number_reflns 4031
_refine_ls_number_restraints 0
_refine_ls_restrained_S_all 1.029
_refine_ls_R_factor_all 0.0863
_refine_ls_R_factor_gt 0.0404
_refine_ls_shift/su_max 0.001
_refine_ls_shift/su_mean 0.000
_refine_ls_structure_factor_coef Fsqd
_refine_ls_weighting_details 'calc w=1/[\s^2^(Fo^2^)+(0.0501P)^2^+0.0000P] where P=(Fo^2^+2Fc^2^)/3'
_refine_ls_weighting_scheme calc
_refine_ls_wR_factor_gt 0.0904
_refine_ls_wR_factor_ref 0.1015
_reflns_number_gt 2563
_reflns_number_total 4031
_reflns_threshold_expression I>2\s(I)
_cod_data_source_file om801189h_si_001.cif
_cod_data_source_block ki315_compound10
_cod_database_code 4068983

loop_
_symmetry_equiv_pos_as_xyz
'x, y, z'
'-x, -y+1/2, z'
'x, -y, -z+1/2'
'-x+1/2, y, -z'
'x+1/2, y+1/2, z+1/2'
'-x+1/2, -y+1, z+1/2'
'x+1/2, -y+1/2, -z+1'
'-x+1, y+1/2, -z+1/2'
'-x, -y, -z'
'x, y-1/2, -z'
'-x, y, z-1/2'
'x-1/2, -y, z'
'-x+1/2, -y+1/2, -z+1/2'
'x+1/2, y, -z+1/2'
'-x+1/2, y+1/2, z'
'x, -y+1/2, z+1/2'

loop_
_atom_site_label
_atom_site_type_symbol
_atom_site_fract_x
_atom_site_fract_y
_atom_site_fract_z
_atom_site_U_iso_or_equiv
_atom_site_adp_type
_atom_site_occupancy
_atom_site_symmetry_multiplicity
_atom_site_calc_flag
_atom_site_refinement_flags
Sn Sn 0.309412(18) 0.0000 0.2500 0.02077(11) Uani 1 2 d S
P P 0.32076(5) -0.13814(5) 0.18971(4) 0.0242(2) Uani 1 1 d .
Si1 Si 0.36590(6) -0.02299(6) 0.09738(4) 0.0282(3) Uani 1 1 d .
Si2 Si 0.49621(6) -0.08437(6) 0.19178(4) 0.0268(3) Uani 1 1 d .
B B 0.3053(3) -0.1499(3) 0.2791(2) 0.0297(10) Uani 1 1 d .
H1 H 0.337(2) -0.1999(19) 0.2925(15) 0.030(10) Uiso 1 1 d .
H2 H 0.334(2) -0.096(2) 0.3051(18) 0.051(12) Uiso 1 1 d .
H3 H 0.235(2) -0.1413(18) 0.2877(16) 0.034(10) Uiso 1 1 d .
C1 C 0.38350(19) -0.0645(2) 0.17585(15) 0.0252(9) Uani 1 1 d .
C2 C 0.3608(2) -0.2128(2) 0.15222(16) 0.0325(9) Uani 1 1 d .
H2A H 0.3625 -0.2057 0.1076 0.049 Uiso 1 1 calc R
H2B H 0.3249 -0.2507 0.1615 0.049 Uiso 1 1 calc R
H2C H 0.4166 -0.2220 0.1674 0.049 Uiso 1 1 calc R
C3 C 0.2188(2) -0.1325(2) 0.15353(17) 0.0316(10) Uani 1 1 d .
H3A H 0.2253 -0.1282 0.1088 0.047 Uiso 1 1 calc R
H3B H 0.1895 -0.0935 0.1696 0.047 Uiso 1 1 calc R
H3C H 0.1872 -0.1729 0.1628 0.047 Uiso 1 1 calc R
C4 C 0.3695(2) -0.0847(2) 0.03152(15) 0.0369(11) Uani 1 1 d .
H4A H 0.3221 -0.1148 0.0342 0.055 Uiso 1 1 calc R
H4B H 0.4206 -0.1107 0.0339 0.055 Uiso 1 1 calc R
H4C H 0.3677 -0.0606 -0.0077 0.055 Uiso 1 1 calc R
C5 C 0.4456(2) 0.0432(2) 0.08166(18) 0.0420(11) Uani 1 1 d .
H5A H 0.4352 0.0633 0.0413 0.063 Uiso 1 1 calc R
H5B H 0.5007 0.0231 0.0820 0.063 Uiso 1 1 calc R
H5C H 0.4425 0.0777 0.1136 0.063 Uiso 1 1 calc R
C6 C 0.2630(2) 0.0217(2) 0.09228(17) 0.0323(10) Uani 1 1 d .
H6A H 0.2182 -0.0109 0.0954 0.048 Uiso 1 1 calc R
H6B H 0.2592 0.0452 0.0528 0.048 Uiso 1 1 calc R
H6C H 0.2585 0.0539 0.1260 0.048 Uiso 1 1 calc R
C7 C 0.5482(2) -0.1190(2) 0.12001(17) 0.0362(10) Uani 1 1 d .
H7A H 0.5151 -0.1557 0.1034 0.054 Uiso 1 1 calc R
H7B H 0.6033 -0.1354 0.1307 0.054 Uiso 1 1 calc R
H7C H 0.5529 -0.0837 0.0890 0.054 Uiso 1 1 calc R
C8 C 0.5122(2) -0.1485(2) 0.25431(17) 0.0351(9) Uani 1 1 d .
H8A H 0.4803 -0.1887 0.2447 0.053 Uiso 1 1 calc R
H8B H 0.4939 -0.1303 0.2939 0.053 Uiso 1 1 calc R
H8C H 0.5709 -0.1600 0.2568 0.053 Uiso 1 1 calc R
C9 C 0.5605(2) -0.0105(2) 0.21520(18) 0.0335(10) Uani 1 1 d .
H9A H 0.6182 -0.0197 0.2031 0.040 Uiso 1 1 calc R
H9B H 0.5418 0.0284 0.1907 0.040 Uiso 1 1 calc R

loop_
_atom_site_aniso_label
_atom_site_aniso_U_11
_atom_site_aniso_U_22
_atom_site_aniso_U_33
_atom_site_aniso_U_23
_atom_site_aniso_U_13
_atom_site_aniso_U_12
Sn 0.01062(16) 0.0358(2) 0.01592(16) 0.00024(17) 0.000 0.000
P 0.0163(5) 0.0376(6) 0.0188(4) -0.0023(4) 0.0012(4) -0.0009(4)
Si1 0.0201(5) 0.0480(8) 0.0166(5) 0.0018(5) 0.0009(4) -0.0027(5)
Si2 0.0124(5) 0.0462(7) 0.0219(5) -0.0044(5) -0.0002(4) 0.0002(5)
B 0.032(3) 0.035(3) 0.022(2) 0.005(2) 0.012(2) 0.000(2)
C1 0.0125(17) 0.044(3) 0.0194(18) -0.0052(17) 0.0030(13) -0.0028(16)
C2 0.028(2) 0.041(3) 0.029(2) -0.0087(19) 0.0010(16) 0.0018(18)
C3 0.0183(18) 0.046(3) 0.031(2) -0.0072(19) 0.0009(15) -0.0046(17)
C4 0.029(2) 0.065(3) 0.0169(19) -0.0005(19) -0.0008(16) 0.001(2)
C5 0.040(2) 0.062(3) 0.024(2) 0.009(2) 0.0061(18) -0.008(2)
C6 0.032(2) 0.043(3) 0.0225(19) 0.0021(17) -0.0045(16) -0.0005(18)
C7 0.0157(19) 0.060(3) 0.033(2) -0.009(2) 0.0012(16) 0.0050(19)
C8 0.023(2) 0.050(3) 0.032(2) -0.003(2) -0.0075(17) 0.0030(18)
C9 0.0091(16) 0.053(3) 0.038(2) -0.007(2) 0.0033(15) -0.0014(19)

loop_
_atom_type_symbol
_atom_type_description
_atom_type_scat_dispersion_real
_atom_type_scat_dispersion_imag
_atom_type_scat_source
C C 0.0033 0.0016 'International Tables Vol C Tables 4.2.6.8 and 6.1.1.4'
H H 0.0000 0.0000 'International Tables Vol C Tables 4.2.6.8 and 6.1.1.4'
B B 0.0013 0.0007 'International Tables Vol C Tables 4.2.6.8 and 6.1.1.4'
Si Si 0.0817 0.0704 'International Tables Vol C Tables 4.2.6.8 and 6.1.1.4'
P P 0.1023 0.0942 'International Tables Vol C Tables 4.2.6.8 and 6.1.1.4'
Sn Sn -0.6537 1.4246 'International Tables Vol C Tables 4.2.6.8 and 6.1.1.4'
O O 0.0106 0.0060 'International Tables Vol C Tables 4.2.6.8 and 6.1.1.4'

loop_
_geom_angle_atom_site_label_1
_geom_angle_atom_site_label_2
_geom_angle_atom_site_label_3
_geom_angle
_geom_angle_site_symmetry_1
_geom_angle_site_symmetry_3
C1 Sn C1 119.60(15) . 3
B P C1 109.37(18) . .
B P C2 112.7(2) . .
B P C3 108.32(19) . .
C1 P C2 113.15(17) . .
C1 P C3 112.58(18) . .
C2 P C3 100.40(18) . .
C1 Si1 C4 112.53(18) . .
C1 Si1 C5 111.38(16) . .
C1 Si1 C6 112.82(15) . .
C4 Si1 C5 107.63(19) . .
C4 Si1 C6 106.97(17) . .
C5 Si1 C6 105.1(2) . .
C1 Si2 C7 110.68(15) . .
C1 Si2 C8 113.94(16) . .
C1 Si2 C9 114.62(18) . .
C7 Si2 C8 106.21(19) . .
C7 Si2 C9 105.26(17) . .
C8 Si2 C9 105.41(18) . .
P B H1 107.1(16) . .
P B H2 106.3(18) . .
P B H3 105.3(18) . .
H1 B H2 117(2) . .
H1 B H3 121(2) . .
H2 B H3 99(2) . .
Sn C1 P 92.66(13) . .
Sn C1 Si1 106.78(17) . .
Sn C1 Si2 118.30(15) . .
P C1 Si1 114.59(17) . .
P C1 Si2 109.7(2) . .
Si1 C1 Si2 113.30(16) . .
P C2 H2A 109.5 . .
P C2 H2B 109.5 . .
P C2 H2C 109.5 . .
H2A C2 H2B 109.5 . .
H2A C2 H2C 109.5 . .
H2B C2 H2C 109.5 . .
P C3 H3A 109.5 . .
P C3 H3B 109.5 . .
P C3 H3C 109.5 . .
H3A C3 H3B 109.5 . .
H3A C3 H3C 109.5 . .
H3B C3 H3C 109.5 . .
Si1 C4 H4A 109.5 . .
Si1 C4 H4B 109.5 . .
Si1 C4 H4C 109.5 . .
H4A C4 H4B 109.5 . .
H4A C4 H4C 109.5 . .
H4B C4 H4C 109.5 . .
Si1 C5 H5A 109.5 . .
Si1 C5 H5B 109.5 . .
Si1 C5 H5C 109.5 . .
H5A C5 H5B 109.5 . .
H5A C5 H5C 109.5 . .
H5B C5 H5C 109.5 . .
Si1 C6 H6A 109.5 . .
Si1 C6 H6B 109.5 . .
Si1 C6 H6C 109.5 . .
H6A C6 H6B 109.5 . .
H6A C6 H6C 109.5 . .
H6B C6 H6C 109.5 . .
Si2 C7 H7A 109.5 . .
Si2 C7 H7B 109.5 . .
Si2 C7 H7C 109.5 . .
H7A C7 H7B 109.5 . .
H7A C7 H7C 109.5 . .
H7B C7 H7C 109.5 . .
Si2 C8 H8A 109.5 . .
Si2 C8 H8B 109.5 . .
Si2 C8 H8C 109.5 . .
H8A C8 H8B 109.5 . .
H8A C8 H8C 109.5 . .
H8B C8 H8C 109.5 . .
Si2 C9 C9 118.1(3) . 3
Si2 C9 H9A 107.8 . .
Si2 C9 H9B 107.8 . .
C9 C9 H9A 107.8 3 .
C9 C9 H9B 107.8 3 .
H9A C9 H9B 107.1 . .

loop_
_geom_bond_atom_site_label_1
_geom_bond_atom_site_label_2
_geom_bond_distance
_geom_bond_site_symmetry_2
Sn C1 2.389(3) .
Sn C1 2.389(3) 3
P B 1.971(5) .
P C1 1.818(4) .
P C2 1.823(4) .
P C3 1.834(3) .
Si1 C1 1.917(4) .
Si1 C4 1.891(4) .
Si1 C5 1.885(4) .
Si1 C6 1.898(4) .
Si2 C1 1.903(3) .
Si2 C7 1.902(4) .
Si2 C8 1.888(4) .
Si2 C9 1.881(4) .
B H1 1.16(4) .
B H2 1.30(4) .
B H3 1.16(3) .
C2 H2A 0.980 .
C2 H2B 0.980 .
C2 H2C 0.980 .
C3 H3A 0.980 .
C3 H3B 0.980 .
C3 H3C 0.980 .
C4 H4A 0.980 .
C4 H4B 0.980 .
C4 H4C 0.980 .
C5 H5A 0.980 .
C5 H5B 0.980 .
C5 H5C 0.980 .
C6 H6A 0.980 .
C6 H6B 0.980 .
C6 H6C 0.980 .
C7 H7A 0.980 .
C7 H7B 0.980 .
C7 H7C 0.980 .
C8 H8A 0.980 .
C8 H8B 0.980 .
C8 H8C 0.980 .
C9 C9 1.568(8) 3
C9 H9A 0.990 .
C9 H9B 0.990 .

loop_
_geom_torsion_atom_site_label_1
_geom_torsion_atom_site_label_2
_geom_torsion_atom_site_label_3
_geom_torsion_atom_site_label_4
_geom_torsion
_geom_torsion_site_symmetry_1
_geom_torsion_site_symmetry_4
B P C1 Sn -44.0(2) . .
B P C1 Si1 -153.8(2) . .
B P C1 Si2 77.4(2) . .
C2 P C1 Sn -170.57(14) . .
C2 P C1 Si1 79.6(2) . .
C2 P C1 Si2 -49.2(2) . .
C3 P C1 Sn 76.45(17) . .
C3 P C1 Si1 -33.4(2) . .
C3 P C1 Si2 -162.15(17) . .
C7 Si2 C1 Sn -167.65(19) . .
C7 Si2 C1 P 87.9(2) . .
C7 Si2 C1 Si1 -41.6(3) . .
C8 Si2 C1 Sn 72.8(2) . .
C8 Si2 C1 P -31.7(2) . .
C8 Si2 C1 Si1 -161.17(19) . .
C9 Si2 C1 Sn -48.8(2) . .
C9 Si2 C1 P -153.24(18) . .
C9 Si2 C1 Si1 77.3(2) . .
C4 Si1 C1 Sn -150.30(15) . .
C4 Si1 C1 P -49.3(2) . .
C4 Si1 C1 Si2 77.7(2) . .
C5 Si1 C1 Sn 88.7(2) . .
C5 Si1 C1 P -170.2(2) . .
C5 Si1 C1 Si2 -43.2(3) . .
C6 Si1 C1 Sn -29.2(2) . .
C6 Si1 C1 P 71.9(2) . .
C6 Si1 C1 Si2 -161.15(19) . .
C1 Sn C1 P 132.49(16) 3 .
C1 Sn C1 Si1 -110.83(17) 3 .
C1 Sn C1 Si2 18.34(14) 3 .
C1 Si2 C9 C9 84.4(3) . 3
C7 Si2 C9 C9 -153.7(3) . 3
C8 Si2 C9 C9 -41.7(3) . 3
